data_4305549
loop_
_publ_author_name
'Marlyn Rivera-Carrillo'
'Indranil Chakraborty'
'Gellert Mezei'
'Richard D. Webster'
'Raphael G. Raptis'

_publ_section_title
;
Tuning of the [Cu3(\m-O)]4+/5+ Redox Couple: Spectroscopic Evidence of
Charge Delocalization in the Mixed-Valent [Cu3(\m-O)]5+ Species
;
_journal_name_full 'Inorganic Chemistry'
_journal_page_first 7644
_journal_page_last 7650
_journal_paper_doi 10.1021/ic800531y
_journal_volume 47
_journal_year 2008
_chemical_formula_moiety (TBA)[Cu3(mu-OH)(mu-pz)3(NCS)3]
_chemical_formula_sum 'C28 H46 Cu3 N10 O S3'
_chemical_formula_weight 825.55
_chemical_name_systematic
; 
 ? 
;
_space_group_IT_number 2
_symmetry_cell_setting triclinic
_symmetry_space_group_name_Hall '-P 1'
_symmetry_space_group_name_H-M 'P -1'
_atom_sites_solution_hydrogens geom
_atom_sites_solution_primary direct
_atom_sites_solution_secondary difmap
_audit_creation_method SHELXL-97
_cell_angle_alpha 98.122(3)
_cell_angle_beta 97.561(3)
_cell_angle_gamma 96.662(3)
_cell_formula_units_Z 2
_cell_length_a 8.5880(15)
_cell_length_b 12.385(2)
_cell_length_c 18.017(3)
_cell_measurement_temperature 293(2)
_cell_volume 1862.8(5)
_computing_cell_refinement 'Bruker SMART'
_computing_data_collection 'Bruker SMART'
_computing_data_reduction 'Bruker SHELXTL'
_computing_molecular_graphics 'Bruker SHELXTL'
_computing_publication_material 'Bruker SHELXTL'
_computing_structure_refinement 'SHELXL-97 (Sheldrick, 1997)'
_computing_structure_solution 'SHELXS-97 (Sheldrick, 1990)'
_diffrn_ambient_temperature 293(2)
_diffrn_measured_fraction_theta_full 0.993
_diffrn_measured_fraction_theta_max 0.993
_diffrn_measurement_device_type 'CCD area detector'
_diffrn_measurement_method 'phi and omega scans'
_diffrn_radiation_monochromator graphite
_diffrn_radiation_source 'fine-focus sealed tube'
_diffrn_radiation_type MoK\a
_diffrn_radiation_wavelength 0.71073
_diffrn_reflns_av_R_equivalents 0.0389
_diffrn_reflns_av_sigmaI/netI 0.0816
_diffrn_reflns_limit_h_max 8
_diffrn_reflns_limit_h_min -9
_diffrn_reflns_limit_k_max 13
_diffrn_reflns_limit_k_min -13
_diffrn_reflns_limit_l_max 17
_diffrn_reflns_limit_l_min -20
_diffrn_reflns_number 9127
_diffrn_reflns_theta_full 23.29
_diffrn_reflns_theta_max 23.29
_diffrn_reflns_theta_min 1.88
_exptl_absorpt_coefficient_mu 1.902
_exptl_absorpt_correction_T_max 0.557
_exptl_absorpt_correction_T_min 0.445
_exptl_absorpt_correction_type empirical
_exptl_crystal_colour blue
_exptl_crystal_density_diffrn 1.472
_exptl_crystal_density_method 'not measured'
_exptl_crystal_description block
_exptl_crystal_F_000 854
_exptl_crystal_size_max 0.18
_exptl_crystal_size_mid 0.14
_exptl_crystal_size_min 0.10
_refine_diff_density_max 0.370
_refine_diff_density_min -0.360
_refine_diff_density_rms 0.069
_refine_ls_extinction_method none
_refine_ls_goodness_of_fit_ref 0.896
_refine_ls_hydrogen_treatment mixed
_refine_ls_matrix_type full
_refine_ls_number_parameters 414
_refine_ls_number_reflns 5341
_refine_ls_number_restraints 0
_refine_ls_restrained_S_all 0.896
_refine_ls_R_factor_all 0.1087
_refine_ls_R_factor_gt 0.0477
_refine_ls_shift/su_max 0.000
_refine_ls_shift/su_mean 0.000
_refine_ls_structure_factor_coef Fsqd
_refine_ls_weighting_details 'calc w=1/[\s^2^(Fo^2^)+(0.0608P)^2^+0.0000P] where P=(Fo^2^+2Fc^2^)/3'
_refine_ls_weighting_scheme calc
_refine_ls_wR_factor_gt 0.0999
_refine_ls_wR_factor_ref 0.1184
_reflns_number_gt 2912
_reflns_number_total 5341
_reflns_threshold_expression >2sigma(I)
_cod_data_source_file ic800531y-file001_5.cif
_cod_data_source_block 8
_cod_original_cell_volume 1862.9(6)
_cod_database_code 4305549

loop_
_symmetry_equiv_pos_as_xyz
'x, y, z'
'-x, -y, -z'

loop_
_atom_site_label
_atom_site_type_symbol
_atom_site_fract_x
_atom_site_fract_y
_atom_site_fract_z
_atom_site_U_iso_or_equiv
_atom_site_adp_type
_atom_site_occupancy
_atom_site_symmetry_multiplicity
_atom_site_calc_flag
_atom_site_refinement_flags
_atom_site_disorder_assembly
_atom_site_disorder_group
Cu1 Cu 0.04394(9) 0.42396(6) 0.13713(4) 0.0617(3) Uani 1 1 d . . .
Cu2 Cu 0.33438(9) 0.63327(6) 0.21434(4) 0.0654(3) Uani 1 1 d . . .
Cu3 Cu 0.28195(9) 0.54876(6) 0.02819(4) 0.0664(3) Uani 1 1 d . . .
S1 S -0.2536(2) 0.12513(19) 0.20462(16) 0.1214(9) Uani 1 1 d . . .
S2 S 0.5611(3) 0.89630(17) 0.42118(12) 0.1102(8) Uani 1 1 d . . .
S3 S 0.5224(3) 0.55558(16) -0.19055(12) 0.0955(7) Uani 1 1 d . . .
O1 O 0.1768(5) 0.5579(4) 0.1211(2) 0.0588(12) Uani 1 1 d . . .
N1 N 0.0698(6) 0.4834(4) 0.2437(3) 0.0639(14) Uani 1 1 d . . .
N2 N 0.1978(6) 0.5604(4) 0.2758(3) 0.0622(14) Uani 1 1 d . . .
N3 N 0.4250(6) 0.7229(4) 0.1477(3) 0.0693(15) Uani 1 1 d . . .
N4 N 0.4037(6) 0.6888(4) 0.0710(4) 0.0729(15) Uani 1 1 d . . .
N5 N 0.1572(6) 0.4059(4) -0.0074(3) 0.0647(14) Uani 1 1 d . . .
N6 N 0.0506(6) 0.3617(4) 0.0323(3) 0.0634(14) Uani 1 1 d . . .
N7 N -0.1019(7) 0.3004(5) 0.1503(3) 0.0877(19) Uani 1 1 d . . .
N8 N 0.4604(7) 0.7244(5) 0.3037(4) 0.0890(19) Uani 1 1 d . . .
N9 N 0.3717(8) 0.5463(5) -0.0663(4) 0.100(2) Uani 1 1 d . . .
N10 N 0.2373(6) 0.1486(4) 0.3305(3) 0.0624(14) Uani 1 1 d . . .
C1 C 0.1936(9) 0.5770(6) 0.3514(4) 0.0738(19) Uani 1 1 d . . .
H1 H 0.2671 0.6251 0.3871 0.089 Uiso 1 1 calc R . .
C2 C 0.0670(10) 0.5135(6) 0.3675(4) 0.083(2) Uani 1 1 d . . .
H2 H 0.0375 0.5095 0.4150 0.099 Uiso 1 1 calc R . .
C3 C -0.0070(9) 0.4572(6) 0.3004(5) 0.077(2) Uani 1 1 d . . .
H3 H -0.0989 0.4070 0.2940 0.092 Uiso 1 1 calc R . .
C4 C 0.4737(9) 0.7683(6) 0.0397(5) 0.090(2) Uani 1 1 d . . .
H4 H 0.4760 0.7652 -0.0120 0.108 Uiso 1 1 calc R . .
C5 C 0.5419(9) 0.8550(6) 0.0936(6) 0.099(3) Uani 1 1 d . . .
H5 H 0.5963 0.9211 0.0863 0.119 Uiso 1 1 calc R . .
C6 C 0.5129(8) 0.8237(6) 0.1611(5) 0.086(2) Uani 1 1 d . . .
H6 H 0.5481 0.8653 0.2088 0.104 Uiso 1 1 calc R . .
C7 C -0.0198(8) 0.2651(6) -0.0073(4) 0.077(2) Uani 1 1 d . . .
H7 H -0.0968 0.2177 0.0081 0.092 Uiso 1 1 calc R . .
C8 C 0.0394(9) 0.2471(6) -0.0743(4) 0.088(2) Uani 1 1 d . . .
H8 H 0.0098 0.1870 -0.1129 0.105 Uiso 1 1 calc R . .
C9 C 0.1516(9) 0.3363(6) -0.0725(4) 0.078(2) Uani 1 1 d . . .
H9 H 0.2136 0.3470 -0.1102 0.094 Uiso 1 1 calc R . .
C10 C -0.1668(8) 0.2270(6) 0.1717(4) 0.076(2) Uani 1 1 d . . .
C11 C 0.5045(8) 0.7952(6) 0.3534(4) 0.074(2) Uani 1 1 d . . .
C12 C 0.4351(8) 0.5510(5) -0.1188(4) 0.0730(19) Uani 1 1 d . . .
C13 C 0.2254(7) 0.0273(5) 0.3362(4) 0.0730(19) Uani 1 1 d . . .
H13A H 0.3011 -0.0044 0.3072 0.088 Uiso 1 1 calc R . .
H13B H 0.2573 0.0202 0.3888 0.088 Uiso 1 1 calc R . .
C14 C 0.0648(8) -0.0404(5) 0.3093(4) 0.080(2) Uani 1 1 d . . .
H14A H -0.0076 -0.0190 0.3440 0.096 Uiso 1 1 calc R . .
H14B H 0.0234 -0.0248 0.2598 0.096 Uiso 1 1 calc R . .
C15 C 0.0718(8) -0.1604(6) 0.3044(4) 0.089(2) Uani 1 1 d . . .
H15A H 0.1247 -0.1743 0.3524 0.107 Uiso 1 1 calc R . .
H15B H 0.1353 -0.1828 0.2657 0.107 Uiso 1 1 calc R . .
C16 C -0.0883(9) -0.2301(6) 0.2860(4) 0.099(2) Uani 1 1 d . . .
H16A H -0.1478 -0.2145 0.3268 0.149 Uiso 1 1 calc R . .
H16B H -0.0748 -0.3065 0.2793 0.149 Uiso 1 1 calc R . .
H16C H -0.1443 -0.2136 0.2401 0.149 Uiso 1 1 calc R . .
C17 C 0.1116(7) 0.2009(5) 0.3678(3) 0.0631(17) Uani 1 1 d . . .
H17A H 0.0088 0.1608 0.3450 0.076 Uiso 1 1 calc R . .
H17B H 0.1139 0.2756 0.3571 0.076 Uiso 1 1 calc R . .
C18 C 0.1282(8) 0.2044(6) 0.4535(4) 0.083(2) Uani 1 1 d . . .
H18A H 0.2204 0.2562 0.4778 0.100 Uiso 1 1 calc R . .
H18B H 0.1445 0.1323 0.4655 0.100 Uiso 1 1 calc R . .
C19 C -0.0190(9) 0.2388(6) 0.4844(4) 0.094(2) Uani 1 1 d . . .
H19A H 0.0070 0.2614 0.5388 0.112 Uiso 1 1 calc R . .
H19B H -0.0488 0.3019 0.4624 0.112 Uiso 1 1 calc R . .
C20 C -0.1557(9) 0.1510(7) 0.4684(5) 0.126(3) Uani 1 1 d . . .
H20A H -0.1926 0.1358 0.4148 0.189 Uiso 1 1 calc R . .
H20B H -0.2394 0.1744 0.4946 0.189 Uiso 1 1 calc R . .
H20C H -0.1243 0.0856 0.4853 0.189 Uiso 1 1 calc R . .
C21 C 0.4031(7) 0.2022(5) 0.3666(4) 0.0726(19) Uani 1 1 d . . .
H21A H 0.4790 0.1686 0.3387 0.087 Uiso 1 1 calc R . .
H21B H 0.4220 0.1864 0.4180 0.087 Uiso 1 1 calc R . .
C22 C 0.4343(7) 0.3262(6) 0.3694(4) 0.079(2) Uani 1 1 d . . .
H22A H 0.4180 0.3432 0.3182 0.095 Uiso 1 1 calc R . .
H22B H 0.3597 0.3610 0.3975 0.095 Uiso 1 1 calc R . .
C23 C 0.5996(8) 0.3712(6) 0.4062(5) 0.100(2) Uani 1 1 d . . .
H23A H 0.6735 0.3382 0.3766 0.120 Uiso 1 1 calc R . .
H23B H 0.6169 0.3504 0.4562 0.120 Uiso 1 1 calc R . .
C24 C 0.6341(9) 0.4945(7) 0.4136(5) 0.110(3) Uani 1 1 d . . .
H24A H 0.6235 0.5155 0.3641 0.166 Uiso 1 1 calc R . .
H24B H 0.7403 0.5189 0.4393 0.166 Uiso 1 1 calc R . .
H24C H 0.5606 0.5279 0.4423 0.166 Uiso 1 1 calc R . .
C25 C 0.2054(7) 0.1633(5) 0.2468(4) 0.0721(19) Uani 1 1 d . . .
H25A H 0.0978 0.1298 0.2261 0.086 Uiso 1 1 calc R . .
H25B H 0.2115 0.2414 0.2444 0.086 Uiso 1 1 calc R . .
C26 C 0.3150(11) 0.1157(8) 0.1976(5) 0.126(3) Uani 1 1 d . . .
H26A H 0.3167 0.0389 0.2026 0.152 Uiso 1 1 calc R . .
H26B H 0.4216 0.1542 0.2143 0.152 Uiso 1 1 calc R . .
C27 C 0.2657(14) 0.1244(8) 0.1158(5) 0.138(4) Uani 1 1 d . . .
H27A H 0.1961 0.1807 0.1147 0.165 Uiso 1 1 calc R . .
H27B H 0.3601 0.1519 0.0964 0.165 Uiso 1 1 calc R . .
C28 C 0.1980(18) 0.0422(9) 0.0698(7) 0.267(10) Uani 1 1 d . . .
H28A H 0.1874 -0.0206 0.0953 0.400 Uiso 1 1 calc R . .
H28B H 0.2597 0.0280 0.0296 0.400 Uiso 1 1 calc R . .
H28C H 0.0948 0.0561 0.0489 0.400 Uiso 1 1 calc R . .
H1O H 0.121(5) 0.600(4) 0.111(3) 0.030(17) Uiso 1 1 d . . .

loop_
_atom_site_aniso_label
_atom_site_aniso_U_11
_atom_site_aniso_U_22
_atom_site_aniso_U_33
_atom_site_aniso_U_23
_atom_site_aniso_U_13
_atom_site_aniso_U_12
Cu1 0.0726(6) 0.0573(5) 0.0535(5) 0.0086(4) 0.0069(4) 0.0055(4)
Cu2 0.0678(5) 0.0689(5) 0.0546(5) -0.0015(4) 0.0077(4) 0.0049(4)
Cu3 0.0841(6) 0.0618(5) 0.0537(5) 0.0064(4) 0.0169(4) 0.0080(4)
S1 0.0778(14) 0.1045(16) 0.177(3) 0.0576(16) -0.0048(15) -0.0228(12)
S2 0.1163(17) 0.1016(16) 0.0896(16) -0.0230(12) -0.0393(13) 0.0284(13)
S3 0.1270(17) 0.0931(14) 0.0882(15) 0.0302(11) 0.0551(13) 0.0420(13)
O1 0.072(3) 0.057(3) 0.046(3) 0.002(2) 0.008(2) 0.010(3)
N1 0.069(4) 0.057(3) 0.066(4) 0.008(3) 0.016(3) 0.008(3)
N2 0.069(4) 0.072(4) 0.047(4) 0.006(3) 0.013(3) 0.016(3)
N3 0.069(4) 0.069(4) 0.068(4) 0.005(3) 0.010(3) 0.004(3)
N4 0.078(4) 0.065(4) 0.081(5) 0.023(3) 0.025(3) 0.003(3)
N5 0.075(4) 0.067(4) 0.050(4) 0.005(3) 0.007(3) 0.011(3)
N6 0.078(4) 0.054(3) 0.053(4) 0.005(3) -0.003(3) 0.006(3)
N7 0.104(5) 0.081(4) 0.069(4) 0.008(3) 0.007(4) -0.012(4)
N8 0.074(4) 0.106(5) 0.072(5) -0.012(4) 0.002(4) -0.012(4)
N9 0.150(6) 0.085(4) 0.075(5) 0.015(4) 0.049(5) 0.014(4)
N10 0.059(4) 0.070(4) 0.062(4) 0.023(3) 0.000(3) 0.018(3)
C1 0.093(6) 0.084(5) 0.042(5) -0.002(4) 0.007(4) 0.022(4)
C2 0.121(7) 0.074(5) 0.059(5) 0.008(4) 0.030(5) 0.021(5)
C3 0.099(6) 0.071(5) 0.073(5) 0.023(4) 0.043(5) 0.013(4)
C4 0.109(6) 0.076(5) 0.090(6) 0.016(5) 0.039(5) 0.005(5)
C5 0.108(6) 0.063(5) 0.126(8) 0.015(5) 0.036(6) -0.014(5)
C6 0.079(5) 0.068(5) 0.102(7) 0.000(5) 0.009(5) -0.010(4)
C7 0.090(5) 0.060(5) 0.071(5) 0.002(4) -0.002(4) -0.005(4)
C8 0.114(6) 0.066(5) 0.070(6) -0.015(4) 0.001(5) 0.006(5)
C9 0.101(6) 0.074(5) 0.057(5) -0.010(4) 0.018(4) 0.023(5)
C10 0.061(5) 0.075(5) 0.081(6) 0.005(4) -0.016(4) 0.005(4)
C11 0.054(4) 0.098(6) 0.066(5) 0.012(4) -0.006(4) 0.011(4)
C12 0.101(6) 0.061(4) 0.060(5) 0.013(4) 0.017(4) 0.013(4)
C13 0.061(5) 0.079(5) 0.085(5) 0.026(4) 0.009(4) 0.023(4)
C14 0.091(6) 0.062(5) 0.089(6) 0.020(4) 0.007(4) 0.019(4)
C15 0.080(6) 0.091(6) 0.094(6) 0.015(4) 0.004(4) 0.013(5)
C16 0.105(6) 0.090(6) 0.101(6) 0.014(5) 0.008(5) 0.017(5)
C17 0.051(4) 0.074(4) 0.069(5) 0.020(4) 0.010(3) 0.015(3)
C18 0.072(5) 0.095(5) 0.090(6) 0.030(4) 0.016(4) 0.015(4)
C19 0.108(6) 0.097(6) 0.084(6) 0.019(4) 0.033(5) 0.020(5)
C20 0.108(7) 0.129(7) 0.146(9) 0.028(6) 0.046(6) -0.001(6)
C21 0.044(4) 0.107(6) 0.068(5) 0.023(4) 0.000(4) 0.012(4)
C22 0.057(5) 0.095(6) 0.082(5) 0.028(4) -0.001(4) -0.011(4)
C23 0.069(5) 0.111(7) 0.113(7) 0.011(5) 0.004(5) 0.006(5)
C24 0.083(6) 0.126(7) 0.106(7) -0.003(5) 0.006(5) -0.018(5)
C25 0.063(4) 0.082(5) 0.072(5) 0.025(4) -0.003(4) 0.011(4)
C26 0.165(8) 0.160(8) 0.084(7) 0.043(6) 0.048(6) 0.081(7)
C27 0.237(12) 0.122(8) 0.073(7) 0.029(6) 0.051(7) 0.054(8)
C28 0.43(2) 0.105(9) 0.190(14) -0.005(8) -0.181(15) 0.009(11)

loop_
_atom_type_symbol
_atom_type_description
_atom_type_scat_dispersion_real
_atom_type_scat_dispersion_imag
_atom_type_scat_source
Cu Cu 0.3201 1.2651 'International Tables Vol C Tables 4.2.6.8 and 6.1.1.4'
S S 0.1246 0.1234 'International Tables Vol C Tables 4.2.6.8 and 6.1.1.4'
O O 0.0106 0.0060 'International Tables Vol C Tables 4.2.6.8 and 6.1.1.4'
N N 0.0061 0.0033 'International Tables Vol C Tables 4.2.6.8 and 6.1.1.4'
C C 0.0033 0.0016 'International Tables Vol C Tables 4.2.6.8 and 6.1.1.4'
H H 0.0000 0.0000 'International Tables Vol C Tables 4.2.6.8 and 6.1.1.4'

loop_
_geom_angle_atom_site_label_1
_geom_angle_atom_site_label_2
_geom_angle_atom_site_label_3
_geom_angle
_geom_angle_site_symmetry_1
_geom_angle_site_symmetry_3
_geom_angle_publ_flag
N7 Cu1 N1 91.6(2) . . ?
N7 Cu1 N6 92.1(2) . . ?
N1 Cu1 N6 171.6(2) . . ?
N7 Cu1 O1 174.8(2) . . ?
N1 Cu1 O1 88.8(2) . . ?
N6 Cu1 O1 88.2(2) . . ?
N3 Cu2 N8 92.1(3) . . ?
N3 Cu2 N2 166.0(2) . . ?
N8 Cu2 N2 91.8(2) . . ?
N3 Cu2 O1 86.4(2) . . ?
N8 Cu2 O1 170.2(2) . . ?
N2 Cu2 O1 87.5(2) . . ?
N3 Cu2 S3 102.58(16) . 2_665 ?
N8 Cu2 S3 105.76(19) . 2_665 ?
N2 Cu2 S3 89.27(14) . 2_665 ?
O1 Cu2 S3 84.04(14) . 2_665 ?
N4 Cu3 N5 175.7(3) . . ?
N4 Cu3 N9 92.1(3) . . ?
N5 Cu3 N9 92.0(2) . . ?
N4 Cu3 O1 87.8(2) . . ?
N5 Cu3 O1 88.3(2) . . ?
N9 Cu3 O1 175.4(2) . . ?
C12 S3 Cu2 108.1(2) . 2_665 ?
Cu1 O1 Cu3 117.7(2) . . ?
Cu1 O1 Cu2 114.3(2) . . ?
Cu3 O1 Cu2 110.4(2) . . ?
Cu1 O1 H1O 107(4) . . ?
Cu3 O1 H1O 99(4) . . ?
Cu2 O1 H1O 107(4) . . ?
C3 N1 N2 106.9(6) . . ?
C3 N1 Cu1 132.7(5) . . ?
N2 N1 Cu1 120.0(4) . . ?
C1 N2 N1 106.5(5) . . ?
C1 N2 Cu2 131.4(5) . . ?
N1 N2 Cu2 121.8(4) . . ?
C6 N3 N4 106.8(6) . . ?
C6 N3 Cu2 131.9(6) . . ?
N4 N3 Cu2 121.3(4) . . ?
C4 N4 N3 107.9(6) . . ?
C4 N4 Cu3 132.2(6) . . ?
N3 N4 Cu3 119.9(4) . . ?
C9 N5 N6 108.0(5) . . ?
C9 N5 Cu3 129.8(5) . . ?
N6 N5 Cu3 122.1(4) . . ?
C7 N6 N5 108.4(5) . . ?
C7 N6 Cu1 129.3(5) . . ?
N5 N6 Cu1 121.2(4) . . ?
C10 N7 Cu1 165.6(6) . . ?
C11 N8 Cu2 162.2(6) . . ?
C12 N9 Cu3 174.3(7) . . ?
C17 N10 C13 111.1(5) . . ?
C17 N10 C21 111.8(5) . . ?
C13 N10 C21 107.8(4) . . ?
C17 N10 C25 105.6(4) . . ?
C13 N10 C25 109.7(5) . . ?
C21 N10 C25 110.8(5) . . ?
N2 C1 C2 110.3(7) . . ?
N2 C1 H1 124.9 . . ?
C2 C1 H1 124.9 . . ?
C3 C2 C1 105.5(7) . . ?
C3 C2 H2 127.3 . . ?
C1 C2 H2 127.3 . . ?
N1 C3 C2 110.8(7) . . ?
N1 C3 H3 124.6 . . ?
C2 C3 H3 124.6 . . ?
N4 C4 C5 110.7(7) . . ?
N4 C4 H4 124.6 . . ?
C5 C4 H4 124.6 . . ?
C4 C5 C6 105.0(7) . . ?
C4 C5 H5 127.5 . . ?
C6 C5 H5 127.5 . . ?
N3 C6 C5 109.5(7) . . ?
N3 C6 H6 125.2 . . ?
C5 C6 H6 125.2 . . ?
N6 C7 C8 109.2(6) . . ?
N6 C7 H7 125.4 . . ?
C8 C7 H7 125.4 . . ?
C7 C8 C9 105.5(6) . . ?
C7 C8 H8 127.2 . . ?
C9 C8 H8 127.2 . . ?
N5 C9 C8 108.8(7) . . ?
N5 C9 H9 125.6 . . ?
C8 C9 H9 125.6 . . ?
N7 C10 S1 177.9(7) . . ?
N8 C11 S2 177.9(7) . . ?
N9 C12 S3 179.1(6) . . ?
C14 C13 N10 116.6(5) . . ?
C14 C13 H13A 108.2 . . ?
N10 C13 H13A 108.2 . . ?
C14 C13 H13B 108.2 . . ?
N10 C13 H13B 108.2 . . ?
H13A C13 H13B 107.3 . . ?
C15 C14 C13 112.2(6) . . ?
C15 C14 H14A 109.2 . . ?
C13 C14 H14A 109.2 . . ?
C15 C14 H14B 109.2 . . ?
C13 C14 H14B 109.2 . . ?
H14A C14 H14B 107.9 . . ?
C14 C15 C16 113.8(6) . . ?
C14 C15 H15A 108.8 . . ?
C16 C15 H15A 108.8 . . ?
C14 C15 H15B 108.8 . . ?
C16 C15 H15B 108.8 . . ?
H15A C15 H15B 107.7 . . ?
C15 C16 H16A 109.5 . . ?
C15 C16 H16B 109.5 . . ?
H16A C16 H16B 109.5 . . ?
C15 C16 H16C 109.5 . . ?
H16A C16 H16C 109.5 . . ?
H16B C16 H16C 109.5 . . ?
N10 C17 C18 114.9(5) . . ?
N10 C17 H17A 108.5 . . ?
C18 C17 H17A 108.5 . . ?
N10 C17 H17B 108.5 . . ?
C18 C17 H17B 108.5 . . ?
H17A C17 H17B 107.5 . . ?
C17 C18 C19 111.3(5) . . ?
C17 C18 H18A 109.4 . . ?
C19 C18 H18A 109.4 . . ?
C17 C18 H18B 109.4 . . ?
C19 C18 H18B 109.4 . . ?
H18A C18 H18B 108.0 . . ?
C20 C19 C18 113.6(6) . . ?
C20 C19 H19A 108.8 . . ?
C18 C19 H19A 108.8 . . ?
C20 C19 H19B 108.8 . . ?
C18 C19 H19B 108.8 . . ?
H19A C19 H19B 107.7 . . ?
C19 C20 H20A 109.5 . . ?
C19 C20 H20B 109.5 . . ?
H20A C20 H20B 109.5 . . ?
C19 C20 H20C 109.5 . . ?
H20A C20 H20C 109.5 . . ?
H20B C20 H20C 109.5 . . ?
N10 C21 C22 115.2(5) . . ?
N10 C21 H21A 108.5 . . ?
C22 C21 H21A 108.5 . . ?
N10 C21 H21B 108.5 . . ?
C22 C21 H21B 108.5 . . ?
H21A C21 H21B 107.5 . . ?
C23 C22 C21 111.1(6) . . ?
C23 C22 H22A 109.4 . . ?
C21 C22 H22A 109.4 . . ?
C23 C22 H22B 109.4 . . ?
C21 C22 H22B 109.4 . . ?
H22A C22 H22B 108.0 . . ?
C22 C23 C24 113.2(6) . . ?
C22 C23 H23A 108.9 . . ?
C24 C23 H23A 108.9 . . ?
C22 C23 H23B 108.9 . . ?
C24 C23 H23B 108.9 . . ?
H23A C23 H23B 107.7 . . ?
C23 C24 H24A 109.5 . . ?
C23 C24 H24B 109.5 . . ?
H24A C24 H24B 109.5 . . ?
C23 C24 H24C 109.5 . . ?
H24A C24 H24C 109.5 . . ?
H24B C24 H24C 109.5 . . ?
C26 C25 N10 115.5(5) . . ?
C26 C25 H25A 108.4 . . ?
N10 C25 H25A 108.4 . . ?
C26 C25 H25B 108.4 . . ?
N10 C25 H25B 108.4 . . ?
H25A C25 H25B 107.5 . . ?
C25 C26 C27 111.7(7) . . ?
C25 C26 H26A 109.3 . . ?
C27 C26 H26A 109.3 . . ?
C25 C26 H26B 109.3 . . ?
C27 C26 H26B 109.3 . . ?
H26A C26 H26B 107.9 . . ?
C28 C27 C26 120.7(10) . . ?
C28 C27 H27A 107.1 . . ?
C26 C27 H27A 107.1 . . ?
C28 C27 H27B 107.1 . . ?
C26 C27 H27B 107.1 . . ?
H27A C27 H27B 106.8 . . ?
C27 C28 H28A 109.5 . . ?
C27 C28 H28B 109.5 . . ?
H28A C28 H28B 109.5 . . ?
C27 C28 H28C 109.5 . . ?
H28A C28 H28C 109.5 . . ?
H28B C28 H28C 109.5 . . ?

loop_
_geom_bond_atom_site_label_1
_geom_bond_atom_site_label_2
_geom_bond_distance
_geom_bond_site_symmetry_2
_geom_bond_publ_flag
Cu1 N7 1.925(6) . ?
Cu1 N1 1.930(5) . ?
Cu1 N6 1.947(5) . ?
Cu1 O1 1.980(4) . ?
Cu2 N3 1.924(5) . ?
Cu2 N8 1.946(6) . ?
Cu2 N2 1.948(5) . ?
Cu2 O1 2.047(4) . ?
Cu2 S3 2.773(2) 2_665 ?
Cu3 N4 1.919(5) . ?
Cu3 N5 1.936(5) . ?
Cu3 N9 1.957(6) . ?
Cu3 O1 2.000(4) . ?
S1 C10 1.615(8) . ?
S2 C11 1.601(8) . ?
S3 C12 1.582(8) . ?
S3 Cu2 2.773(2) 2_665 ?
O1 H1O 0.77(4) . ?
N1 C3 1.344(7) . ?
N1 N2 1.373(6) . ?
N2 C1 1.354(7) . ?
N3 C6 1.354(8) . ?
N3 N4 1.368(7) . ?
N4 C4 1.326(8) . ?
N5 C9 1.346(7) . ?
N5 N6 1.347(6) . ?
N6 C7 1.335(7) . ?
N7 C10 1.151(8) . ?
N8 C11 1.151(8) . ?
N9 C12 1.156(7) . ?
N10 C17 1.505(7) . ?
N10 C13 1.513(7) . ?
N10 C21 1.518(7) . ?
N10 C25 1.538(7) . ?
C1 C2 1.355(9) . ?
C1 H1 0.9300 . ?
C2 C3 1.346(9) . ?
C2 H2 0.9300 . ?
C3 H3 0.9300 . ?
C4 C5 1.359(9) . ?
C4 H4 0.9300 . ?
C5 C6 1.372(10) . ?
C5 H5 0.9300 . ?
C6 H6 0.9300 . ?
C7 C8 1.370(9) . ?
C7 H7 0.9300 . ?
C8 C9 1.374(9) . ?
C8 H8 0.9300 . ?
C9 H9 0.9300 . ?
C13 C14 1.510(8) . ?
C13 H13A 0.9700 . ?
C13 H13B 0.9700 . ?
C14 C15 1.486(8) . ?
C14 H14A 0.9700 . ?
C14 H14B 0.9700 . ?
C15 C16 1.506(8) . ?
C15 H15A 0.9700 . ?
C15 H15B 0.9700 . ?
C16 H16A 0.9600 . ?
C16 H16B 0.9600 . ?
C16 H16C 0.9600 . ?
C17 C18 1.526(8) . ?
C17 H17A 0.9700 . ?
C17 H17B 0.9700 . ?
C18 C19 1.527(8) . ?
C18 H18A 0.9700 . ?
C18 H18B 0.9700 . ?
C19 C20 1.473(9) . ?
C19 H19A 0.9700 . ?
C19 H19B 0.9700 . ?
C20 H20A 0.9600 . ?
C20 H20B 0.9600 . ?
C20 H20C 0.9600 . ?
C21 C22 1.520(8) . ?
C21 H21A 0.9700 . ?
C21 H21B 0.9700 . ?
C22 C23 1.493(8) . ?
C22 H22A 0.9700 . ?
C22 H22B 0.9700 . ?
C23 C24 1.505(9) . ?
C23 H23A 0.9700 . ?
C23 H23B 0.9700 . ?
C24 H24A 0.9600 . ?
C24 H24B 0.9600 . ?
C24 H24C 0.9600 . ?
C25 C26 1.491(9) . ?
C25 H25A 0.9700 . ?
C25 H25B 0.9700 . ?
C26 C27 1.500(11) . ?
C26 H26A 0.9700 . ?
C26 H26B 0.9700 . ?
C27 C28 1.249(11) . ?
C27 H27A 0.9700 . ?
C27 H27B 0.9700 . ?
C28 H28A 0.9600 . ?
C28 H28B 0.9600 . ?
C28 H28C 0.9600 . ?
